data_4315788
loop_
_publ_author_name
'Yuguang Li'
'Qibai Jiang'
'Yizhi Li'
'Xujie Shen'
'Hong Yan'
'Vladimir I. Bregadze'

_publ_contact_author_email hyan1965@nju.edu.cn
_publ_contact_author_name 'Hong Yan'
_publ_section_title
;
 Ligand-to-Metal Ratio Controlled Assembly of Cobalt Complexes Containing
 ortho-Carborane Thiolato and Butyl Thiolato Ligands
;
_journal_name_full 'Inorganic Chemistry'
_journal_page_first 5584
_journal_page_last 5590
_journal_paper_doi 10.1021/ic100497h
_journal_volume 49
_journal_year 2010
_chemical_formula_moiety 'C34 H64 Co3 S6, C4 H20 B20 Co S4, H2 O'
_chemical_formula_sum 'C38 H86 B20 Co4 O S10'
_chemical_formula_weight 1331.59
_chemical_name_systematic
; 
 ? 
;
_space_group_IT_number 61
_symmetry_cell_setting orthorhombic
_symmetry_space_group_name_Hall '-P 2ac 2ab'
_symmetry_space_group_name_H-M 'P b c a'
_atom_sites_solution_hydrogens geom
_atom_sites_solution_primary direct
_atom_sites_solution_secondary difmap
_audit_creation_method SHELXL-97
_cell_angle_alpha 90.00
_cell_angle_beta 90.00
_cell_angle_gamma 90.00
_cell_formula_units_Z 4
_cell_length_a 16.152(4)
_cell_length_b 20.159(5)
_cell_length_c 20.159(4)
_cell_measurement_reflns_used 4659
_cell_measurement_temperature 273(2)
_cell_measurement_theta_max 25.47
_cell_measurement_theta_min 2.25
_cell_volume 6564(3)
_computing_cell_refinement SMART
_computing_data_collection 'SMART(Bruker, 2000)'
_computing_data_reduction 'SAINT(Bruker, 2000)'
_computing_molecular_graphics SHELXTL
_computing_publication_material SHELXTL
_computing_structure_refinement SHELXTL
_computing_structure_solution 'SHELXTL(Bruker, 2000)'
_diffrn_ambient_temperature 273(2)
_diffrn_measured_fraction_theta_full 1.000
_diffrn_measured_fraction_theta_max 1.000
_diffrn_measurement_device_type 'Bruker Smart Apex CCD '
_diffrn_measurement_method 'phi and omega scans'
_diffrn_radiation_monochromator graphite
_diffrn_radiation_source 'sealed tube'
_diffrn_radiation_type MoK\a
_diffrn_radiation_wavelength 0.71073
_diffrn_reflns_av_R_equivalents 0.0940
_diffrn_reflns_av_sigmaI/netI 0.0883
_diffrn_reflns_limit_h_max 18
_diffrn_reflns_limit_h_min -19
_diffrn_reflns_limit_k_max 24
_diffrn_reflns_limit_k_min -24
_diffrn_reflns_limit_l_max 24
_diffrn_reflns_limit_l_min -17
_diffrn_reflns_number 33904
_diffrn_reflns_theta_full 26.00
_diffrn_reflns_theta_max 26.00
_diffrn_reflns_theta_min 1.91
_exptl_absorpt_coefficient_mu 1.342
_exptl_absorpt_correction_T_max 0.73
_exptl_absorpt_correction_T_min 0.68
_exptl_absorpt_correction_type multi-scan
_exptl_absorpt_process_details 'SADABS; Bruker, 2000'
_exptl_crystal_colour Red
_exptl_crystal_density_diffrn 1.347
_exptl_crystal_density_method 'not measured'
_exptl_crystal_description Block
_exptl_crystal_F_000 2760
_exptl_crystal_size_max 0.30
_exptl_crystal_size_mid 0.26
_exptl_crystal_size_min 0.24
_refine_diff_density_max 0.329
_refine_diff_density_min -0.321
_refine_diff_density_rms 0.063
_refine_ls_extinction_method none
_refine_ls_goodness_of_fit_ref 1.040
_refine_ls_hydrogen_treatment constr
_refine_ls_matrix_type full
_refine_ls_number_parameters 340
_refine_ls_number_reflns 6438
_refine_ls_number_restraints 0
_refine_ls_restrained_S_all 1.040
_refine_ls_R_factor_all 0.1163
_refine_ls_R_factor_gt 0.0616
_refine_ls_shift/su_max 0.000
_refine_ls_shift/su_mean 0.000
_refine_ls_structure_factor_coef Fsqd
_refine_ls_weighting_details 'calc w=1/[\s^2^(Fo^2^)+(0.04P)^2^+0.55P] where P=(Fo^2^+2Fc^2^)/3'
_refine_ls_weighting_scheme calc
_refine_ls_wR_factor_gt 0.1059
_refine_ls_wR_factor_ref 0.1160
_reflns_number_gt 3839
_reflns_number_total 6438
_reflns_threshold_expression >2sigma(I)
_cod_data_source_file ic100497h_si_001_4.cif
_cod_data_source_block complex-5
_cod_depositor_comments
;
The following automatic conversions were performed:

'_symmetry_cell_setting' value 'Orthorhombic' changed to
'orthorhombic' according to the built-in table from CIF Core
dictionary named 'cif_core.dic' version 2.4.1 from 2010-06-29.

Automatic conversion script
Id: cif_fix_values 1646 2011-03-28 12:23:43Z adriana 
;
_cod_original_sg_symbol_Hall '-P 2ac 2ab '
_cod_database_code 4315788

loop_
_symmetry_equiv_pos_as_xyz
'x, y, z'
'-x+1/2, -y, z+1/2'
'-x, y+1/2, -z+1/2'
'x+1/2, -y+1/2, -z'
'-x, -y, -z'
'x-1/2, y, -z-1/2'
'x, -y-1/2, z-1/2'
'-x-1/2, y-1/2, z'

loop_
_atom_site_label
_atom_site_type_symbol
_atom_site_fract_x
_atom_site_fract_y
_atom_site_fract_z
_atom_site_U_iso_or_equiv
_atom_site_adp_type
_atom_site_occupancy
_atom_site_symmetry_multiplicity
_atom_site_calc_flag
_atom_site_refinement_flags
_atom_site_disorder_assembly
_atom_site_disorder_group
B3 B 0.6596(3) 0.0808(3) 0.6177(3) 0.0516(13) Uani 1 1 d . . .
H10A H 0.6908 0.0426 0.6042 0.062 Uiso 1 1 d R . .
B4 B 0.6826(4) 0.1576(3) 0.5910(3) 0.0553(14) Uani 1 1 d . . .
H10B H 0.7283 0.1641 0.5612 0.066 Uiso 1 1 d R . .
B5 B 0.5953(3) 0.2050(3) 0.5793(3) 0.0536(14) Uani 1 1 d . . .
H10C H 0.5904 0.2372 0.5445 0.064 Uiso 1 1 d R . .
B6 B 0.5093(4) 0.1556(2) 0.6037(3) 0.0523(13) Uani 1 1 d . . .
H10D H 0.4558 0.1584 0.5831 0.063 Uiso 1 1 d R . .
B7 B 0.5193(4) 0.1344(3) 0.6872(3) 0.0574(14) Uani 1 1 d . . .
H10E H 0.4723 0.1260 0.7150 0.069 Uiso 1 1 d R . .
B8 B 0.6120(3) 0.0873(3) 0.6970(3) 0.0536(13) Uani 1 1 d . . .
H10F H 0.6142 0.0531 0.7301 0.064 Uiso 1 1 d R . .
B9 B 0.6935(3) 0.1399(3) 0.6751(3) 0.0517(13) Uani 1 1 d . . .
H10G H 0.7472 0.1370 0.6952 0.062 Uiso 1 1 d R . .
B10 B 0.6537(3) 0.2163(3) 0.6495(3) 0.0548(13) Uani 1 1 d . . .
H10H H 0.6857 0.2559 0.6561 0.066 Uiso 1 1 d R . .
B11 B 0.5478(4) 0.2148(3) 0.6608(3) 0.0587(15) Uani 1 1 d . . .
H10I H 0.5174 0.2538 0.6734 0.070 Uiso 1 1 d R . .
B12 B 0.6136(4) 0.1729(3) 0.7142(3) 0.0595(16) Uani 1 1 d . . .
H10J H 0.6180 0.1895 0.7587 0.071 Uiso 1 1 d R . .
C1 C 0.5959(3) 0.1217(2) 0.5663(2) 0.0572(12) Uani 1 1 d . . .
C2 C 0.5526(3) 0.0810(2) 0.6266(3) 0.0622(13) Uani 1 1 d . . .
C3 C 0.7693(3) 0.0692(2) 0.9287(2) 0.0597(13) Uani 1 1 d . . .
H3 H 0.7922 0.0309 0.9108 0.072 Uiso 1 1 calc R . .
C4 C 0.7774(3) 0.0886(2) 0.9932(2) 0.0512(11) Uani 1 1 d . . .
H4 H 0.8078 0.0673 1.0260 0.061 Uiso 1 1 calc R . .
C5 C 0.7294(3) 0.1489(2) 1.0005(2) 0.0507(11) Uani 1 1 d . . .
H5 H 0.7201 0.1728 1.0392 0.061 Uiso 1 1 calc R . .
C6 C 0.6999(3) 0.1635(2) 0.9365(3) 0.0578(12) Uani 1 1 d . . .
H6 H 0.6697 0.2013 0.9254 0.069 Uiso 1 1 calc R . .
C7 C 0.7212(3) 0.1153(2) 0.8932(3) 0.0590(13) Uani 1 1 d . . .
H7 H 0.7070 0.1131 0.8486 0.071 Uiso 1 1 calc R . .
C8 C 0.4817(3) 0.1339(2) 0.9085(2) 0.0569(12) Uani 1 1 d . . .
H8A H 0.5182 0.1191 0.8732 0.068 Uiso 1 1 calc R . .
H8B H 0.4304 0.1094 0.9035 0.068 Uiso 1 1 calc R . .
C9 C 0.4625(3) 0.2030(2) 0.8948(2) 0.0608(13) Uani 1 1 d . . .
H9A H 0.5078 0.2235 0.8708 0.073 Uiso 1 1 calc R . .
H9B H 0.4549 0.2269 0.9362 0.073 Uiso 1 1 calc R . .
C10 C 0.3849(3) 0.2065(3) 0.8543(3) 0.0646(14) Uani 1 1 d . . .
H10K H 0.3393 0.1871 0.8788 0.078 Uiso 1 1 calc R . .
H10L H 0.3921 0.1815 0.8135 0.078 Uiso 1 1 calc R . .
C11 C 0.3655(3) 0.2777(2) 0.8381(2) 0.0573(13) Uani 1 1 d . . .
H11A H 0.3672 0.3037 0.8780 0.086 Uiso 1 1 calc R . .
H11B H 0.3113 0.2805 0.8188 0.086 Uiso 1 1 calc R . .
H11C H 0.4057 0.2944 0.8072 0.086 Uiso 1 1 calc R . .
C12 C 0.6535(4) -0.0731(2) 0.9246(3) 0.0655(14) Uani 1 1 d . . .
H12A H 0.7096 -0.0582 0.9161 0.079 Uiso 1 1 calc R . .
H12B H 0.6511 -0.0871 0.9706 0.079 Uiso 1 1 calc R . .
C13 C 0.6374(3) -0.1309(2) 0.8828(3) 0.0565(12) Uani 1 1 d . . .
H13A H 0.6249 -0.1156 0.8383 0.068 Uiso 1 1 calc R . .
H13B H 0.5885 -0.1533 0.8996 0.068 Uiso 1 1 calc R . .
C14 C 0.7072(3) -0.1810(2) 0.8787(2) 0.0559(12) Uani 1 1 d . . .
H14A H 0.7590 -0.1572 0.8838 0.067 Uiso 1 1 calc R . .
H14B H 0.7022 -0.2108 0.9162 0.067 Uiso 1 1 calc R . .
C15 C 0.7133(3) -0.2226(2) 0.8168(2) 0.0604(13) Uani 1 1 d . . .
H15B H 0.7072 -0.2686 0.8281 0.091 Uiso 1 1 calc R . .
H15C H 0.7663 -0.2157 0.7964 0.091 Uiso 1 1 calc R . .
H15A H 0.6703 -0.2099 0.7864 0.091 Uiso 1 1 calc R . .
C17 C 0.5999(3) 0.0746(2) 1.1036(2) 0.0559(12) Uani 1 1 d . . .
H17A H 0.6383 0.1107 1.0957 0.067 Uiso 1 1 calc R . .
H17B H 0.5441 0.0905 1.0956 0.067 Uiso 1 1 calc R . .
C18 C 0.6081(3) 0.0499(3) 1.1720(3) 0.0655(14) Uani 1 1 d . . .
H18A H 0.6455 0.0123 1.1729 0.079 Uiso 1 1 calc R . .
H18B H 0.5546 0.0353 1.1882 0.079 Uiso 1 1 calc R . .
C19 C 0.6405(3) 0.1032(2) 1.2153(2) 0.0561(12) Uani 1 1 d . . .
H19A H 0.6432 0.1438 1.1895 0.067 Uiso 1 1 calc R . .
H19B H 0.6967 0.0918 1.2278 0.067 Uiso 1 1 calc R . .
C20 C 0.5918(3) 0.1175(2) 1.2782(2) 0.0603(13) Uani 1 1 d . . .
H20A H 0.5684 0.1612 1.2756 0.090 Uiso 1 1 calc R . .
H20B H 0.6281 0.1149 1.3158 0.090 Uiso 1 1 calc R . .
H20C H 0.5483 0.0854 1.2828 0.090 Uiso 1 1 calc R . .
Co1 Co 0.5000 0.0000 0.5000 0.0571(2) Uani 1 2 d S . .
S1 S 0.58027(8) 0.08613(6) 0.48684(6) 0.0538(3) Uani 1 1 d . . .
S2 S 0.49672(8) 0.00687(6) 0.60695(6) 0.0556(3) Uani 1 1 d . . .
S3 S 0.52410(8) 0.10878(6) 0.97924(6) 0.0524(3) Uani 1 1 d . . .
Co2 Co 0.5000 0.0000 1.0000 0.0525(2) Uani 1 2 d S . .
Co3 Co 0.65297(4) 0.07401(3) 0.96857(3) 0.05111(18) Uani 1 1 d . . .
S4 S 0.59057(8) -0.00909(6) 0.91532(6) 0.0561(3) Uani 1 1 d . . .
S5 S 0.62096(8) 0.01203(6) 1.05531(6) 0.0549(3) Uani 1 1 d . . .
O1 O 0.3468(5) 0.0687(3) 0.7112(3) 0.0662(18) Uani 0.50 1 d P . .
H1A H 0.3251 0.0313 0.7204 0.079 Uiso 0.50 1 d PR . .
H1B H 0.3161 0.1030 0.7116 0.079 Uiso 0.50 1 d PR . .

loop_
_atom_site_aniso_label
_atom_site_aniso_U_11
_atom_site_aniso_U_22
_atom_site_aniso_U_33
_atom_site_aniso_U_23
_atom_site_aniso_U_13
_atom_site_aniso_U_12
B3 0.041(3) 0.056(3) 0.058(3) -0.020(3) -0.003(2) -0.009(2)
B4 0.058(4) 0.061(3) 0.047(3) -0.019(3) -0.012(3) 0.006(3)
B5 0.043(3) 0.066(4) 0.051(3) -0.001(3) 0.017(2) 0.005(3)
B6 0.062(4) 0.051(3) 0.044(3) 0.001(2) 0.013(3) -0.005(3)
B7 0.050(3) 0.058(3) 0.064(4) -0.010(3) -0.014(3) 0.011(3)
B8 0.054(3) 0.050(3) 0.057(3) -0.015(3) 0.009(2) 0.008(3)
B9 0.042(3) 0.049(3) 0.064(4) -0.017(3) 0.009(2) 0.006(2)
B10 0.044(3) 0.054(3) 0.066(3) -0.016(3) 0.008(3) 0.009(3)
B11 0.053(3) 0.060(3) 0.063(4) -0.023(3) 0.006(3) -0.007(3)
B12 0.052(3) 0.064(4) 0.062(4) -0.025(3) 0.018(3) -0.001(3)
C1 0.058(3) 0.058(3) 0.056(3) -0.010(2) 0.009(2) 0.007(2)
C2 0.053(3) 0.057(3) 0.077(3) -0.013(3) 0.001(2) 0.005(2)
C3 0.050(3) 0.066(3) 0.063(3) -0.021(3) -0.019(2) 0.013(2)
C4 0.042(3) 0.057(3) 0.055(3) 0.007(2) 0.011(2) 0.004(2)
C5 0.048(3) 0.048(3) 0.056(3) -0.007(2) 0.009(2) 0.001(2)
C6 0.053(3) 0.052(3) 0.068(3) 0.017(3) 0.009(3) 0.012(2)
C7 0.043(3) 0.069(3) 0.065(3) 0.018(3) 0.006(2) 0.017(2)
C8 0.058(3) 0.054(3) 0.058(3) 0.015(2) 0.015(2) 0.014(2)
C9 0.070(3) 0.058(3) 0.054(3) 0.015(2) -0.023(2) -0.016(2)
C10 0.064(3) 0.074(4) 0.056(3) -0.002(3) -0.010(2) -0.012(3)
C11 0.054(3) 0.057(3) 0.061(3) -0.012(2) 0.023(2) -0.009(2)
C12 0.073(3) 0.060(3) 0.064(3) 0.002(3) 0.012(3) 0.007(3)
C13 0.046(3) 0.051(3) 0.072(3) 0.014(3) -0.007(2) -0.010(2)
C14 0.059(3) 0.055(3) 0.054(3) 0.005(2) 0.013(2) -0.003(2)
C15 0.065(3) 0.059(3) 0.057(3) -0.007(2) -0.022(2) -0.017(3)
C17 0.049(3) 0.065(3) 0.054(3) -0.014(2) -0.008(2) 0.003(2)
C18 0.061(3) 0.064(3) 0.071(3) -0.018(3) 0.010(3) 0.021(3)
C19 0.041(3) 0.065(3) 0.062(3) 0.010(3) 0.011(2) 0.015(2)
C20 0.062(3) 0.062(3) 0.057(3) 0.003(2) 0.020(2) -0.019(3)
Co1 0.0554(6) 0.0582(6) 0.0579(6) -0.0130(4) 0.0052(4) 0.0033(4)
S1 0.0546(7) 0.0528(6) 0.0541(7) -0.0174(5) 0.0005(5) 0.0078(6)
S2 0.0516(7) 0.0575(7) 0.0577(7) -0.0057(6) 0.0017(5) 0.0097(6)
S3 0.0529(7) 0.0544(6) 0.0498(7) 0.0119(5) 0.0026(5) -0.0024(5)
Co2 0.0534(5) 0.0514(5) 0.0527(5) -0.0005(4) -0.0056(4) -0.0078(4)
Co3 0.0486(4) 0.0504(4) 0.0543(4) -0.0005(3) -0.0091(3) -0.0035(3)
S4 0.0496(7) 0.0613(7) 0.0575(7) -0.0082(6) -0.0073(5) -0.0066(6)
S5 0.0558(7) 0.0520(7) 0.0570(7) 0.0012(6) -0.0111(6) -0.0032(6)
O1 0.079(5) 0.048(4) 0.071(4) 0.020(3) -0.011(4) -0.004(4)

loop_
_atom_type_symbol
_atom_type_description
_atom_type_scat_dispersion_real
_atom_type_scat_dispersion_imag
_atom_type_scat_source
C C 0.0033 0.0016 'International Tables Vol C Tables 4.2.6.8 and 6.1.1.4'
H H 0.0000 0.0000 'International Tables Vol C Tables 4.2.6.8 and 6.1.1.4'
B B 0.0013 0.0007 'International Tables Vol C Tables 4.2.6.8 and 6.1.1.4'
O O 0.0106 0.0060 'International Tables Vol C Tables 4.2.6.8 and 6.1.1.4'
S S 0.1246 0.1234 'International Tables Vol C Tables 4.2.6.8 and 6.1.1.4'
Co Co 0.3494 0.9721 'International Tables Vol C Tables 4.2.6.8 and 6.1.1.4'

loop_
_geom_angle_atom_site_label_1
_geom_angle_atom_site_label_2
_geom_angle_atom_site_label_3
_geom_angle
_geom_angle_site_symmetry_1
_geom_angle_site_symmetry_3
_geom_angle_publ_flag
C1 B3 B4 59.0(3) . . ?
C1 B3 C2 56.8(3) . . ?
B4 B3 C2 104.5(4) . . ?
C1 B3 B9 105.4(4) . . ?
B4 B3 B9 61.0(3) . . ?
C2 B3 B9 104.0(4) . . ?
C1 B3 B8 104.7(4) . . ?
B4 B3 B8 108.4(4) . . ?
C2 B3 B8 58.5(3) . . ?
B9 B3 B8 59.4(3) . . ?
C1 B3 H10A 122.8 . . ?
B4 B3 H10A 122.2 . . ?
C2 B3 H10A 123.6 . . ?
B9 B3 H10A 124.8 . . ?
B8 B3 H10A 122.8 . . ?
C1 B4 B3 60.4(3) . . ?
C1 B4 B5 60.5(3) . . ?
B3 B4 B5 112.0(4) . . ?
C1 B4 B10 106.0(4) . . ?
B3 B4 B10 110.5(4) . . ?
B5 B4 B10 59.6(3) . . ?
C1 B4 B9 106.7(4) . . ?
B3 B4 B9 61.3(3) . . ?
B5 B4 B9 109.2(4) . . ?
B10 B4 B9 60.3(3) . . ?
C1 B4 H10B 121.5 . . ?
B3 B4 H10B 119.7 . . ?
B5 B4 H10B 118.0 . . ?
B10 B4 H10B 122.7 . . ?
B9 B4 H10B 124.0 . . ?
C1 B5 B10 104.8(4) . . ?
C1 B5 B4 57.8(3) . . ?
B10 B5 B4 60.7(3) . . ?
C1 B5 B6 59.6(3) . . ?
B10 B5 B6 106.1(4) . . ?
B4 B5 B6 107.0(4) . . ?
C1 B5 B11 104.4(4) . . ?
B10 B5 B11 58.3(3) . . ?
B4 B5 B11 106.4(4) . . ?
B6 B5 B11 58.9(3) . . ?
C1 B5 H10C 123.8 . . ?
B10 B5 H10C 123.9 . . ?
B4 B5 H10C 122.9 . . ?
B6 B5 H10C 121.1 . . ?
B11 B5 H10C 123.4 . . ?
C2 B6 C1 56.2(3) . . ?
C2 B6 B7 59.3(3) . . ?
C1 B6 B7 104.4(4) . . ?
C2 B6 B11 105.8(4) . . ?
C1 B6 B11 105.4(4) . . ?
B7 B6 B11 60.4(3) . . ?
C2 B6 B5 104.2(4) . . ?
C1 B6 B5 57.9(3) . . ?
B7 B6 B5 109.4(4) . . ?
B11 B6 B5 61.8(3) . . ?
C2 B6 H10D 122.3 . . ?
C1 B6 H10D 124.3 . . ?
B7 B6 H10D 121.0 . . ?
B11 B6 H10D 123.7 . . ?
B5 B6 H10D 123.3 . . ?
C2 B7 B6 59.7(3) . . ?
C2 B7 B11 106.2(4) . . ?
B6 B7 B11 60.6(3) . . ?
C2 B7 B8 58.8(3) . . ?
B6 B7 B8 108.4(4) . . ?
B11 B7 B8 107.7(4) . . ?
C2 B7 B12 102.8(4) . . ?
B6 B7 B12 105.4(4) . . ?
B11 B7 B12 58.2(3) . . ?
B8 B7 B12 59.0(3) . . ?
C2 B7 H10E 123.7 . . ?
B6 B7 H10E 122.3 . . ?
B11 B7 H10E 122.9 . . ?
B8 B7 H10E 120.4 . . ?
B12 B7 H10E 124.8 . . ?
C2 B8 B9 104.9(4) . . ?
C2 B8 B12 104.1(4) . . ?
B9 B8 B12 56.2(3) . . ?
C2 B8 B3 59.6(3) . . ?
B9 B8 B3 59.4(3) . . ?
B12 B8 B3 104.0(4) . . ?
C2 B8 B7 58.6(3) . . ?
B9 B8 B7 106.3(4) . . ?
B12 B8 B7 60.8(3) . . ?
B3 B8 B7 107.6(4) . . ?
C2 B8 H10F 122.8 . . ?
B9 B8 H10F 125.7 . . ?
B12 B8 H10F 124.5 . . ?
B3 B8 H10F 123.7 . . ?
B7 B8 H10F 119.4 . . ?
B12 B9 B4 107.7(4) . . ?
B12 B9 B8 62.3(3) . . ?
B4 B9 B8 107.2(4) . . ?
B12 B9 B10 59.9(3) . . ?
B4 B9 B10 59.6(3) . . ?
B8 B9 B10 109.5(4) . . ?
B12 B9 B3 110.3(4) . . ?
B4 B9 B3 57.6(3) . . ?
B8 B9 B3 61.2(3) . . ?
B10 B9 B3 106.9(4) . . ?
B12 B9 H10G 121.9 . . ?
B4 B9 H10G 121.0 . . ?
B8 B9 H10G 122.5 . . ?
B10 B9 H10G 120.7 . . ?
B3 B9 H10G 121.4 . . ?
B12 B10 B5 110.8(4) . . ?
B12 B10 B11 60.8(4) . . ?
B5 B10 B11 63.9(3) . . ?
B12 B10 B4 105.9(4) . . ?
B5 B10 B4 59.8(3) . . ?
B11 B10 B4 110.1(4) . . ?
B12 B10 B9 57.3(3) . . ?
B5 B10 B9 109.1(4) . . ?
B11 B10 B9 108.1(4) . . ?
B4 B10 B9 60.0(3) . . ?
B12 B10 H10H 121.8 . . ?
B5 B10 H10H 121.4 . . ?
B11 B10 H10H 121.9 . . ?
B4 B10 H10H 121.1 . . ?
B9 B10 H10H 119.7 . . ?
B10 B11 B12 58.8(3) . . ?
B10 B11 B7 108.2(4) . . ?
B12 B11 B7 61.6(3) . . ?
B10 B11 B6 105.9(4) . . ?
B12 B11 B6 106.8(4) . . ?
B7 B11 B6 59.0(3) . . ?
B10 B11 B5 57.7(3) . . ?
B12 B11 B5 104.4(4) . . ?
B7 B11 B5 106.3(4) . . ?
B6 B11 B5 59.3(3) . . ?
B10 B11 H10I 121.8 . . ?
B12 B11 H10I 123.2 . . ?
B7 B11 H10I 122.5 . . ?
B6 B11 H10I 123.0 . . ?
B5 B11 H10I 122.9 . . ?
B9 B12 B10 62.8(3) . . ?
B9 B12 B11 112.3(4) . . ?
B10 B12 B11 60.4(3) . . ?
B9 B12 B8 61.5(3) . . ?
B10 B12 B8 111.1(4) . . ?
B11 B12 B8 110.3(4) . . ?
B9 B12 B7 110.1(4) . . ?
B10 B12 B7 108.3(4) . . ?
B11 B12 B7 60.1(3) . . ?
B8 B12 B7 60.2(3) . . ?
B9 B12 H10J 121.9 . . ?
B10 B12 H10J 120.6 . . ?
B11 B12 H10J 117.1 . . ?
B8 B12 H10J 121.8 . . ?
B7 B12 H10J 119.9 . . ?
C2 C1 B4 111.2(4) . . ?
C2 C1 B3 63.5(3) . . ?
B4 C1 B3 60.6(3) . . ?
C2 C1 B5 112.4(3) . . ?
B4 C1 B5 61.7(3) . . ?
B3 C1 B5 113.2(4) . . ?
C2 C1 B6 61.6(3) . . ?
B4 C1 B6 112.4(4) . . ?
B3 C1 B6 114.9(4) . . ?
B5 C1 B6 62.5(3) . . ?
C2 C1 S1 114.2(3) . . ?
B4 C1 S1 124.7(3) . . ?
B3 C1 S1 116.6(3) . . ?
B5 C1 S1 122.6(4) . . ?
B6 C1 S1 116.0(3) . . ?
C1 C2 B7 110.6(4) . . ?
C1 C2 B8 109.9(4) . . ?
B7 C2 B8 62.6(3) . . ?
C1 C2 B6 62.2(3) . . ?
B7 C2 B6 61.1(3) . . ?
B8 C2 B6 112.6(4) . . ?
C1 C2 B3 59.7(3) . . ?
B7 C2 B3 112.8(4) . . ?
B8 C2 B3 61.9(3) . . ?
B6 C2 B3 112.3(4) . . ?
C1 C2 S2 118.2(3) . . ?
B7 C2 S2 121.6(4) . . ?
B8 C2 S2 121.7(4) . . ?
B6 C2 S2 117.7(3) . . ?
B3 C2 S2 118.4(3) . . ?
C4 C3 C7 110.4(4) . . ?
C4 C3 Co3 72.6(3) . . ?
C7 C3 Co3 70.3(3) . . ?
C4 C3 H3 124.8 . . ?
C7 C3 H3 124.8 . . ?
Co3 C3 H3 123.9 . . ?
C3 C4 C5 106.6(4) . . ?
C3 C4 Co3 69.0(3) . . ?
C5 C4 Co3 68.2(3) . . ?
C3 C4 H4 126.7 . . ?
C5 C4 H4 126.7 . . ?
Co3 C4 H4 127.7 . . ?
C6 C5 C4 105.3(4) . . ?
C6 C5 Co3 70.3(3) . . ?
C4 C5 Co3 70.9(3) . . ?
C6 C5 H5 127.4 . . ?
C4 C5 H5 127.4 . . ?
Co3 C5 H5 123.2 . . ?
C7 C6 C5 110.8(4) . . ?
C7 C6 Co3 70.5(3) . . ?
C5 C6 Co3 69.7(3) . . ?
C7 C6 H6 124.6 . . ?
C5 C6 H6 124.6 . . ?
Co3 C6 H6 126.8 . . ?
C6 C7 C3 106.7(5) . . ?
C6 C7 Co3 71.2(3) . . ?
C3 C7 Co3 69.6(3) . . ?
C6 C7 H7 126.6 . . ?
C3 C7 H7 126.6 . . ?
Co3 C7 H7 124.2 . . ?
C9 C8 S3 122.9(4) . . ?
C9 C8 H8A 106.6 . . ?
S3 C8 H8A 106.6 . . ?
C9 C8 H8B 106.6 . . ?
S3 C8 H8B 106.6 . . ?
H8A C8 H8B 106.6 . . ?
C8 C9 C10 109.1(4) . . ?
C8 C9 H9A 109.9 . . ?
C10 C9 H9A 109.9 . . ?
C8 C9 H9B 109.9 . . ?
C10 C9 H9B 109.9 . . ?
H9A C9 H9B 108.3 . . ?
C9 C10 C11 109.7(4) . . ?
C9 C10 H10K 109.7 . . ?
C11 C10 H10K 109.7 . . ?
C9 C10 H10L 109.7 . . ?
C11 C10 H10L 109.7 . . ?
H10K C10 H10L 108.2 . . ?
C10 C11 H11A 109.5 . . ?
C10 C11 H11B 109.5 . . ?
H11A C11 H11B 109.5 . . ?
C10 C11 H11C 109.5 . . ?
H11A C11 H11C 109.5 . . ?
H11B C11 H11C 109.5 . . ?
C13 C12 S4 116.6(4) . . ?
C13 C12 H12A 108.1 . . ?
S4 C12 H12A 108.1 . . ?
C13 C12 H12B 108.1 . . ?
S4 C12 H12B 108.1 . . ?
H12A C12 H12B 107.3 . . ?
C12 C13 C14 115.5(4) . . ?
C12 C13 H13A 108.4 . . ?
C14 C13 H13A 108.4 . . ?
C12 C13 H13B 108.4 . . ?
C14 C13 H13B 108.4 . . ?
H13A C13 H13B 107.5 . . ?
C15 C14 C13 117.7(4) . . ?
C15 C14 H14A 107.9 . . ?
C13 C14 H14A 107.9 . . ?
C15 C14 H14B 107.9 . . ?
C13 C14 H14B 107.9 . . ?
H14A C14 H14B 107.2 . . ?
C14 C15 H15B 109.5 . . ?
C14 C15 H15C 109.5 . . ?
H15B C15 H15C 109.5 . . ?
C14 C15 H15A 109.5 . . ?
H15B C15 H15A 109.5 . . ?
H15C C15 H15A 109.5 . . ?
C18 C17 S5 106.2(3) . . ?
C18 C17 H17A 110.5 . . ?
S5 C17 H17A 110.5 . . ?
C18 C17 H17B 110.5 . . ?
S5 C17 H17B 110.5 . . ?
H17A C17 H17B 108.7 . . ?
C17 C18 C19 109.8(4) . . ?
C17 C18 H18A 109.7 . . ?
C19 C18 H18A 109.7 . . ?
C17 C18 H18B 109.7 . . ?
C19 C18 H18B 109.7 . . ?
H18A C18 H18B 108.2 . . ?
C18 C19 C20 116.5(4) . . ?
C18 C19 H19A 108.2 . . ?
C20 C19 H19A 108.2 . . ?
C18 C19 H19B 108.2 . . ?
C20 C19 H19B 108.2 . . ?
H19A C19 H19B 107.3 . . ?
C19 C20 H20A 109.5 . . ?
C19 C20 H20B 109.5 . . ?
H20A C20 H20B 109.5 . . ?
C19 C20 H20C 109.5 . . ?
H20A C20 H20C 109.5 . . ?
H20B C20 H20C 109.5 . . ?
S2 Co1 S2 180.0 5_656 . ?
S2 Co1 S1 85.13(5) 5_656 . ?
S2 Co1 S1 94.87(5) . . ?
S2 Co1 S1 94.87(5) 5_656 5_656 ?
S2 Co1 S1 85.13(5) . 5_656 ?
S1 Co1 S1 180.00(4) . 5_656 ?
C1 S1 Co1 107.24(17) . . ?
C2 S2 Co1 105.19(18) . . ?
C8 S3 Co3 113.69(17) . . ?
C8 S3 Co2 112.50(18) . . ?
Co3 S3 Co2 82.68(5) . . ?
S4 Co2 S4 180.0 . 5_657 ?
S4 Co2 S5 100.28(5) . 5_657 ?
S4 Co2 S5 79.72(5) 5_657 5_657 ?
S4 Co2 S5 79.72(5) . . ?
S4 Co2 S5 100.28(5) 5_657 . ?
S5 Co2 S5 180.0 5_657 . ?
S4 Co2 S3 80.06(5) . . ?
S4 Co2 S3 99.94(5) 5_657 . ?
S5 Co2 S3 99.27(4) 5_657 . ?
S5 Co2 S3 80.73(4) . . ?
S4 Co2 S3 99.94(5) . 5_657 ?
S4 Co2 S3 80.06(5) 5_657 5_657 ?
S5 Co2 S3 80.73(4) 5_657 5_657 ?
S5 Co2 S3 99.27(4) . 5_657 ?
S3 Co2 S3 180.0 . 5_657 ?
S4 Co2 Co3 48.43(4) . . ?
S4 Co2 Co3 131.57(4) 5_657 . ?
S5 Co2 Co3 132.10(4) 5_657 . ?
S5 Co2 Co3 47.90(4) . . ?
S3 Co2 Co3 47.79(4) . . ?
S3 Co2 Co3 132.21(4) 5_657 . ?
S4 Co2 Co3 131.57(4) . 5_657 ?
S4 Co2 Co3 48.43(4) 5_657 5_657 ?
S5 Co2 Co3 47.90(4) 5_657 5_657 ?
S5 Co2 Co3 132.10(4) . 5_657 ?
S3 Co2 Co3 132.21(4) . 5_657 ?
S3 Co2 Co3 47.79(4) 5_657 5_657 ?
Co3 Co2 Co3 180.0 . 5_657 ?
C3 Co3 C5 66.76(18) . . ?
C3 Co3 C7 40.13(18) . . ?
C5 Co3 C7 67.1(2) . . ?
C3 Co3 C6 65.18(19) . . ?
C5 Co3 C6 39.98(19) . . ?
C7 Co3 C6 38.30(18) . . ?
C3 Co3 C4 38.46(17) . . ?
C5 Co3 C4 40.92(17) . . ?
C7 Co3 C4 66.56(18) . . ?
C6 Co3 C4 66.29(19) . . ?
C3 Co3 S3 156.84(14) . . ?
C5 Co3 S3 107.64(13) . . ?
C7 Co3 S3 116.71(13) . . ?
C6 Co3 S3 95.69(14) . . ?
C4 Co3 S3 147.01(13) . . ?
C3 Co3 S5 119.94(14) . . ?
C5 Co3 S5 107.97(15) . . ?
C7 Co3 S5 160.06(13) . . ?
C6 Co3 S5 146.02(15) . . ?
C4 Co3 S5 96.71(13) . . ?
S3 Co3 S5 83.22(5) . . ?
C3 Co3 S4 100.99(14) . . ?
C5 Co3 S4 167.05(14) . . ?
C7 Co3 S4 101.03(16) . . ?
C6 Co3 S4 132.25(16) . . ?
C4 Co3 S4 130.86(13) . . ?
S3 Co3 S4 81.91(6) . . ?
S5 Co3 S4 81.40(6) . . ?
C3 Co3 Co2 145.94(14) . . ?
C5 Co3 Co2 143.78(13) . . ?
C7 Co3 Co2 144.32(15) . . ?
C6 Co3 Co2 144.74(14) . . ?
C4 Co3 Co2 145.49(13) . . ?
S3 Co3 Co2 49.52(5) . . ?
S5 Co3 Co2 49.42(3) . . ?
S4 Co3 Co2 49.17(4) . . ?
C12 S4 Co3 104.7(2) . . ?
C12 S4 Co2 112.10(19) . . ?
Co3 S4 Co2 82.40(5) . . ?
C17 S5 Co3 94.81(19) . . ?
C17 S5 Co2 101.38(17) . . ?
Co3 S5 Co2 82.69(5) . . ?
H1A O1 H1B 118.6 . . ?

loop_
_geom_bond_atom_site_label_1
_geom_bond_atom_site_label_2
_geom_bond_distance
_geom_bond_site_symmetry_2
_geom_bond_publ_flag
B3 C1 1.677(7) . ?
B3 B4 1.681(8) . ?
B3 C2 1.739(7) . ?
B3 B9 1.747(7) . ?
B3 B8 1.779(8) . ?
B3 H10A 0.9600 . ?
B4 C1 1.653(7) . ?
B4 B5 1.719(8) . ?
B4 B10 1.735(7) . ?
B4 B9 1.741(8) . ?
B4 H10B 0.9598 . ?
B5 C1 1.699(7) . ?
B5 B10 1.716(8) . ?
B5 B6 1.778(7) . ?
B5 B11 1.823(7) . ?
B5 H10C 0.9600 . ?
B6 C2 1.720(7) . ?
B6 C1 1.729(7) . ?
B6 B7 1.744(8) . ?
B6 B11 1.772(8) . ?
B6 H10D 0.9601 . ?
B7 C2 1.713(7) . ?
B7 B11 1.768(9) . ?
B7 B8 1.783(8) . ?
B7 B12 1.795(8) . ?
B7 H10E 0.9601 . ?
B8 C2 1.718(8) . ?
B8 B9 1.747(8) . ?
B8 B12 1.761(7) . ?
B8 H10F 0.9598 . ?
B9 B12 1.652(7) . ?
B9 B10 1.747(8) . ?
B9 H10G 0.9599 . ?
B10 B12 1.699(8) . ?
B10 B11 1.727(8) . ?
B10 H10H 0.9599 . ?
B11 B12 1.734(9) . ?
B11 H10I 0.9599 . ?
B12 H10J 0.9601 . ?
C1 C2 1.625(7) . ?
C1 S1 1.773(5) . ?
C2 S2 1.791(5) . ?
C3 C4 1.363(6) . ?
C3 C7 1.406(6) . ?
C3 Co3 2.045(5) . ?
C3 H3 0.9300 . ?
C4 C5 1.449(6) . ?
C4 Co3 2.090(5) . ?
C4 H4 0.9300 . ?
C5 C6 1.407(7) . ?
C5 Co3 2.054(5) . ?
C5 H5 0.9300 . ?
C6 C7 1.350(7) . ?
C6 Co3 2.062(5) . ?
C6 H6 0.9300 . ?
C7 Co3 2.054(5) . ?
C7 H7 0.9300 . ?
C8 C9 1.455(6) . ?
C8 S3 1.661(5) . ?
C8 H8A 0.9700 . ?
C8 H8B 0.9700 . ?
C9 C10 1.498(6) . ?
C9 H9A 0.9700 . ?
C9 H9B 0.9700 . ?
C10 C11 1.505(7) . ?
C10 H10K 0.9700 . ?
C10 H10L 0.9700 . ?
C11 H11A 0.9600 . ?
C11 H11B 0.9600 . ?
C11 H11C 0.9600 . ?
C12 C13 1.461(7) . ?
C12 S4 1.653(5) . ?
C12 H12A 0.9700 . ?
C12 H12B 0.9700 . ?
C13 C14 1.516(6) . ?
C13 H13A 0.9700 . ?
C13 H13B 0.9700 . ?
C14 C15 1.506(6) . ?
C14 H14A 0.9700 . ?
C14 H14B 0.9700 . ?
C15 H15B 0.9600 . ?
C15 H15C 0.9600 . ?
C15 H15A 0.9600 . ?
C17 C18 1.472(7) . ?
C17 S5 1.629(5) . ?
C17 H17A 0.9700 . ?
C17 H17B 0.9700 . ?
C18 C19 1.480(7) . ?
C18 H18A 0.9700 . ?
C18 H18B 0.9700 . ?
C19 C20 1.519(6) . ?
C19 H19A 0.9700 . ?
C19 H19B 0.9700 . ?
C20 H20A 0.9600 . ?
C20 H20B 0.9600 . ?
C20 H20C 0.9600 . ?
Co1 S2 2.1611(12) 5_656 ?
Co1 S2 2.1611(12) . ?
Co1 S1 2.1831(16) . ?
Co1 S1 2.1831(15) 5_656 ?
S3 Co3 2.2068(18) . ?
S3 Co2 2.2661(17) . ?
Co2 S4 2.2556(14) . ?
Co2 S4 2.2556(14) 5_657 ?
Co2 S5 2.2626(15) 5_657 ?
Co2 S5 2.2626(15) . ?
Co2 S3 2.2661(17) 5_657 ?
Co2 Co3 2.9549(14) . ?
Co2 Co3 2.9549(14) 5_657 ?
Co3 S5 2.2103(15) . ?
Co3 S4 2.2304(15) . ?
O1 H1A 0.8499 . ?
O1 H1B 0.8501 . ?
